data_4320950
loop_
_publ_author_name
'Berthold Nock'
'Theodosia Maina'
'Francesco Tisato'
'Minas Papadopoulos'
'Catherine P. Raptopoulou'
'Aris Terzis'
'Efstratios Chiotellis'

_publ_section_title
;
 Synthesis and Characterization of Six-Coordinate "3 + 2" Mixed-Ligand
 Oxorhenium Complexes with theo-Diphenylphosphinophenolato Ligand and
 Tridentate Coligands of Different N and S Donor Atom Combinations
;
_journal_name_full 'Inorganic Chemistry'
_journal_page_first 2178
_journal_page_last 2184
_journal_paper_doi 10.1021/ic991341k
_journal_volume 39
_journal_year 2000
_chemical_formula_analytical ReO{[C2H5SCH2CH2NCH2CH2S][o-C6H4P(C6H5)2]}.0.25CH3OH
_chemical_formula_sum 'C24.25 H28 N O2.25 P Re S2'
_chemical_formula_weight 650.80
_chemical_name_systematic
; 
 ? 
;
_space_group_IT_number 79
_symmetry_cell_setting tetragonal
_symmetry_space_group_name_Hall 'I 4'
_symmetry_space_group_name_H-M 'I 4'
_atom_sites_solution_hydrogens geom
_atom_sites_solution_primary direct
_atom_sites_solution_secondary difmap
_audit_creation_method SHELXL
_cell_angle_alpha 90.00
_cell_angle_beta 90.00
_cell_angle_gamma 90.00
_cell_formula_units_Z 8
_cell_length_a 24.00(1)
_cell_length_b 24.00(1)
_cell_length_c 8.693(4)
_cell_measurement_reflns_used 25
_cell_measurement_temperature 298
_cell_measurement_theta_max 11.7
_cell_measurement_theta_min 5.4
_cell_volume 5007(4)
_computing_cell_refinement 'Program LEAST (UCLA Crystallographic package, C.E.Strouse, 1994)'
_computing_data_collection 'Program COLLECT (UCLA Crystallographic package, C.E.Strouse, 1994)'
_computing_data_reduction 'Program REDUCE (UCLA Crystallographic package, C.E.Strouse, 1994)'
_computing_molecular_graphics ORTEP
_computing_structure_refinement 'SHELXL-93 (Sheldrick, 1993)'
_computing_structure_solution 'SHELXS-86 (Sheldrick, 1990)'
_diffrn_ambient_temperature 298
_diffrn_measurement_device 'Crystal Logic Dual Goniometer diffractometer'
_diffrn_measurement_method 'theta-2theta scans'
_diffrn_radiation_monochromator graphite
_diffrn_radiation_source 'fine-focus sealed tube'
_diffrn_radiation_type MoK\a
_diffrn_radiation_wavelength 0.71073
_diffrn_reflns_av_R_equivalents 0.0240
_diffrn_reflns_av_sigmaI/netI 0.0562
_diffrn_reflns_limit_h_max 26
_diffrn_reflns_limit_h_min 0
_diffrn_reflns_limit_k_max 0
_diffrn_reflns_limit_k_min -28
_diffrn_reflns_limit_l_max 8
_diffrn_reflns_limit_l_min -10
_diffrn_reflns_number 3722
_diffrn_reflns_theta_max 25.00
_diffrn_reflns_theta_min 2.40
_diffrn_standards_decay_% -2.9
_diffrn_standards_interval_count 97
_diffrn_standards_number 3
_exptl_absorpt_coefficient_mu 5.105
_exptl_absorpt_correction_T_max 1.00
_exptl_absorpt_correction_T_min 0.83
_exptl_absorpt_correction_type 'psi-scan empirical'
_exptl_crystal_colour orange
_exptl_crystal_density_diffrn 1.726
_exptl_crystal_density_meas 1.70
_exptl_crystal_density_method 'floating method'
_exptl_crystal_description needle
_exptl_crystal_F_000 2564
_exptl_crystal_size_max 0.5
_exptl_crystal_size_mid 0.1
_exptl_crystal_size_min 0.1
_refine_diff_density_max 0.820
_refine_diff_density_min -0.882
_refine_diff_density_rms 0.126
_refine_ls_abs_structure_details 'Flack H D (1983), Acta Cryst. A39, 876-881'
_refine_ls_abs_structure_Flack -0.03(2)
_refine_ls_extinction_method none
_refine_ls_goodness_of_fit_all 1.076
_refine_ls_goodness_of_fit_obs 1.077
_refine_ls_matrix_type full
_refine_ls_number_parameters 296
_refine_ls_number_reflns 3540
_refine_ls_number_restraints 1
_refine_ls_restrained_S_all 1.076
_refine_ls_restrained_S_obs 1.077
_refine_ls_R_factor_all 0.0539
_refine_ls_R_factor_obs 0.0378
_refine_ls_shift/esd_max 0.023
_refine_ls_shift/esd_mean 0.004
_refine_ls_structure_factor_coef Fsqd
_refine_ls_weighting_details 'w=1/[\s^2^(Fo^2^)+(0.0307P)^2^+54.6138P] where P=(Fo^2^+2Fc^2^)/3'
_refine_ls_weighting_scheme calc
_refine_ls_wR_factor_all 0.0993
_refine_ls_wR_factor_obs 0.0899
_reflns_number_observed 2944
_reflns_number_total 3540
_reflns_observed_criterion >2sigma(I)
_cod_data_source_file ic991341k_4.cif
_cod_data_source_block shel93
_cod_depositor_comments
;
The following automatic conversions were performed:

'_refine_ls_weighting_scheme' value 'calc
w=1/[\s^2^(Fo^2^)+(0.0307P)^2^+54.6138P] where P=(Fo^2^+2Fc^2^)/3'
was changed to 'calc'. New tag '_refine_ls_weighting_details' was
created. The value of the new tag was set to
'w=1/[\s^2^(Fo^2^)+(0.0307P)^2^+54.6138P] where P=(Fo^2^+2Fc^2^)/3'.

Automatic conversion script
Id: cif_fix_values 3143 2015-03-26 13:38:13Z robertas 
;
_cod_original_cell_volume 5009(1)
_cod_database_code 4320950

loop_
_symmetry_equiv_pos_as_xyz
'x, y, z'
'-x, -y, z'
'y, -x, z'
'-y, x, z'
'x+1/2, y+1/2, z+1/2'
'-x+1/2, -y+1/2, z+1/2'
'y+1/2, -x+1/2, z+1/2'
'-y+1/2, x+1/2, z+1/2'

loop_
_atom_site_aniso_label
_atom_site_aniso_U_11
_atom_site_aniso_U_22
_atom_site_aniso_U_33
_atom_site_aniso_U_23
_atom_site_aniso_U_13
_atom_site_aniso_U_12
Re 0.0269(2) 0.0290(2) 0.0270(2) 0.0010(4) -0.0007(4) 0.0000(2)
O1 0.037(6) 0.048(6) 0.041(6) -0.001(5) 0.005(5) 0.002(5)
S1 0.053(2) 0.0305(15) 0.044(3) -0.0031(14) -0.009(2) -0.0082(13)
N1 0.029(6) 0.043(7) 0.021(6) 0.000(5) -0.013(5) -0.004(5)
S2 0.044(2) 0.0325(14) 0.038(2) 0.0002(14) 0.0019(15) 0.0063(12)
P 0.026(2) 0.023(2) 0.024(2) -0.0020(14) 0.002(2) 0.0003(15)
O2 0.036(5) 0.040(5) 0.016(4) 0.001(4) -0.003(4) -0.001(4)
C1 0.044(8) 0.053(9) 0.065(10) -0.023(8) -0.020(7) -0.008(7)
C2 0.045(8) 0.056(9) 0.038(8) -0.009(7) -0.017(6) 0.002(7)
C3 0.039(8) 0.068(10) 0.036(7) 0.014(7) -0.014(6) -0.004(7)
C4 0.042(8) 0.050(9) 0.072(10) 0.020(8) -0.002(8) 0.017(7)
C5 0.045(8) 0.040(8) 0.060(9) -0.001(7) 0.005(7) -0.017(6)
C6 0.054(9) 0.043(8) 0.083(12) 0.009(8) -0.005(9) -0.010(7)
C7 0.032(5) 0.022(4) 0.034(6) 0.001(9) -0.003(9) 0.004(4)
C8 0.036(6) 0.044(7) 0.040(11) -0.001(6) 0.001(6) 0.008(5)
C9 0.032(7) 0.051(9) 0.060(9) -0.011(7) 0.007(7) 0.011(6)
C10 0.044(8) 0.052(9) 0.045(9) -0.017(7) 0.022(7) -0.012(7)
C11 0.058(9) 0.039(8) 0.037(7) -0.005(6) 0.015(7) 0.000(7)
C12 0.023(6) 0.024(6) 0.035(7) -0.009(5) 0.003(6) -0.009(5)
C13 0.028(6) 0.032(6) 0.024(6) -0.001(5) -0.005(5) -0.001(5)
C14 0.046(8) 0.022(6) 0.036(7) 0.000(5) 0.000(6) 0.000(5)
C15 0.049(8) 0.025(7) 0.052(9) -0.005(6) -0.018(7) 0.000(6)
C16 0.043(6) 0.029(6) 0.051(11) 0.017(7) -0.012(7) -0.008(5)
C17 0.047(7) 0.068(9) 0.032(11) 0.011(7) 0.003(6) -0.003(7)
C18 0.042(7) 0.032(7) 0.036(7) 0.007(5) 0.008(5) 0.004(5)
C19 0.037(7) 0.026(6) 0.018(6) 0.000(5) -0.003(5) -0.003(5)
C20 0.046(8) 0.032(7) 0.040(7) -0.001(6) -0.007(6) -0.009(6)
C21 0.043(8) 0.070(10) 0.041(8) -0.006(7) -0.012(6) -0.015(7)
C22 0.070(9) 0.044(7) 0.037(11) -0.003(6) -0.012(7) -0.006(6)
C23 0.073(10) 0.031(7) 0.050(9) -0.023(6) -0.007(7) 0.017(7)
C24 0.043(8) 0.042(8) 0.041(8) -0.010(6) -0.004(6) 0.006(6)

loop_
_atom_site_label
_atom_site_type_symbol
_atom_site_fract_x
_atom_site_fract_y
_atom_site_fract_z
_atom_site_U_iso_or_equiv
_atom_site_thermal_displace_type
_atom_site_occupancy
_atom_site_calc_flag
_atom_site_refinement_flags
_atom_site_disorder_group
Re Re 0.812223(14) 0.541326(14) 0.78906(11) 0.02762(14) Uani 1 d . .
O1 O 0.8506(5) 0.5287(5) 0.6292(13) 0.042(3) Uani 1 d . .
S1 S 0.82380(14) 0.63607(12) 0.8304(3) 0.0423(9) Uani 1 d . .
N1 N 0.8600(5) 0.5331(6) 0.9727(13) 0.031(3) Uani 1 d . .
S2 S 0.80219(13) 0.43849(12) 0.8171(4) 0.0381(8) Uani 1 d . .
P P 0.7288(2) 0.55886(13) 0.6343(4) 0.0246(7) Uani 1 d . .
O2 O 0.7478(4) 0.5410(4) 0.9538(9) 0.031(2) Uani 1 d . .
C1 C 0.8837(6) 0.6308(6) 0.9589(17) 0.054(4) Uani 1 d . .
H1A H 0.9176(6) 0.6270(6) 0.8991(17) 0.035(25) Uiso 1 calc R .
H1B H 0.8866(6) 0.6644(6) 1.0206(17) 0.035(25) Uiso 1 calc R .
C2 C 0.8766(6) 0.5810(6) 1.0619(16) 0.046(3) Uani 1 d . .
H2A H 0.9114(6) 0.5732(6) 1.1143(16) 0.032(22) Uiso 1 calc R .
H2B H 0.8485(6) 0.5889(6) 1.1391(16) 0.032(22) Uiso 1 calc R .
C3 C 0.8557(6) 0.4821(6) 1.0657(16) 0.048(4) Uani 1 d . .
H3A H 0.8223(6) 0.4841(6) 1.1284(16) 0.030(22) Uiso 1 calc R .
H3B H 0.8874(6) 0.4800(6) 1.1344(16) 0.030(22) Uiso 1 calc R .
C4 C 0.8535(6) 0.4302(6) 0.9696(18) 0.054(4) Uani 1 d . .
H4A H 0.8436(6) 0.3986(6) 1.0337(18) 0.038(24) Uiso 1 calc R .
H4B H 0.8899(6) 0.4231(6) 0.9251(18) 0.038(24) Uiso 1 calc R .
C5 C 0.7375(6) 0.4196(5) 0.9095(17) 0.048(4) Uani 1 d . .
H5A H 0.7347(6) 0.4391(5) 1.0068(17) 0.068(34) Uiso 1 calc R .
H5B H 0.7067(6) 0.4316(5) 0.8453(17) 0.068(34) Uiso 1 calc R .
C6 C 0.7323(6) 0.3570(6) 0.9387(20) 0.060(4) Uani 1 d . .
H6A H 0.6948(15) 0.3485(9) 0.9696(136) 0.115(42) Uiso 1 calc R .
H6B H 0.7576(37) 0.3463(11) 1.0188(98) 0.115(42) Uiso 1 calc R .
H6C H 0.7411(49) 0.3371(6) 0.8462(43) 0.115(42) Uiso 1 calc R .
C7 C 0.6763(4) 0.5690(4) 0.7797(22) 0.029(2) Uani 1 d . .
C8 C 0.6208(5) 0.5866(5) 0.7533(14) 0.040(4) Uani 1 d . .
H8 H 0.6101(5) 0.5990(5) 0.6563(14) 0.050(20) Uiso 1 calc R .
C9 C 0.5831(6) 0.5854(6) 0.8717(17) 0.047(3) Uani 1 d . .
H9 H 0.5463(6) 0.5963(6) 0.8555(17) 0.050(20) Uiso 1 calc R .
C10 C 0.6001(6) 0.5681(6) 1.0133(16) 0.047(4) Uani 1 d . .
H10 H 0.5739(6) 0.5666(6) 1.0921(16) 0.050(20) Uiso 1 calc R .
C11 C 0.6546(6) 0.5527(5) 1.0457(16) 0.045(3) Uani 1 d . .
H11 H 0.6649(6) 0.5420(5) 1.1445(16) 0.050(20) Uiso 1 calc R .
C12 C 0.6940(5) 0.5536(5) 0.9253(14) 0.027(3) Uani 1 d . .
C13 C 0.7276(5) 0.6188(5) 0.5050(12) 0.028(3) Uani 1 d . .
C14 C 0.7140(5) 0.6719(5) 0.5600(15) 0.035(3) Uani 1 d . .
H14 H 0.7053(5) 0.6768(5) 0.6635(15) 0.068(21) Uiso 1 calc R .
C15 C 0.7134(5) 0.7166(5) 0.4631(16) 0.042(3) Uani 1 d . .
H15 H 0.7029(5) 0.7513(5) 0.5012(16) 0.068(21) Uiso 1 calc R .
C16 C 0.7276(5) 0.7120(5) 0.3132(20) 0.041(4) Uani 1 d . .
H16 H 0.7274(5) 0.7432(5) 0.2496(20) 0.068(21) Uiso 1 calc R .
C17 C 0.7427(6) 0.6597(6) 0.2547(15) 0.049(4) Uani 1 d . .
H17 H 0.7522(6) 0.6558(6) 0.1516(15) 0.068(21) Uiso 1 calc R .
C18 C 0.7432(5) 0.6134(5) 0.3524(14) 0.037(3) Uani 1 d . .
H18 H 0.7541(5) 0.5788(5) 0.3148(14) 0.068(21) Uiso 1 calc R .
C19 C 0.7042(5) 0.5022(5) 0.5108(12) 0.027(3) Uani 1 d . .
C20 C 0.6484(5) 0.4914(5) 0.4848(15) 0.039(3) Uani 1 d . .
H20 H 0.6216(5) 0.5133(5) 0.5330(15) 0.060(19) Uiso 1 calc R .
C21 C 0.6318(6) 0.4489(6) 0.3888(15) 0.051(4) Uani 1 d . .
H21 H 0.5941(6) 0.4426(6) 0.3709(15) 0.060(19) Uiso 1 calc R .
C22 C 0.6714(6) 0.4157(6) 0.3192(16) 0.051(4) Uani 1 d . .
H22 H 0.6604(6) 0.3866(6) 0.2557(16) 0.060(19) Uiso 1 calc R .
C23 C 0.7274(6) 0.4257(5) 0.3435(15) 0.051(4) Uani 1 d . .
H23 H 0.7539(6) 0.4032(5) 0.2962(15) 0.060(19) Uiso 1 calc R .
C24 C 0.7442(6) 0.4692(5) 0.4387(14) 0.042(3) Uani 1 d . .
H24 H 0.7819(6) 0.4762(5) 0.4541(14) 0.060(19) Uiso 1 calc R .
CM C 1.0000 0.5000 0.3809(48) 0.043(9) Uiso 0.50 d SP .
OM O 0.9940(14) 0.4737(14) 0.3063(65) 0.060(10) Uiso 0.25 d P .

loop_
_atom_type_symbol
_atom_type_description
_atom_type_scat_dispersion_real
_atom_type_scat_dispersion_imag
_atom_type_scat_source
C C 0.0033 0.0016 'International Tables Vol C Tables 4.2.6.8 and 6.1.1.4'
H H 0.0000 0.0000 'International Tables Vol C Tables 4.2.6.8 and 6.1.1.4'
N N 0.0061 0.0033 'International Tables Vol C Tables 4.2.6.8 and 6.1.1.4'
O O 0.0106 0.0060 'International Tables Vol C Tables 4.2.6.8 and 6.1.1.4'
S S 0.1246 0.1234 'International Tables Vol C Tables 4.2.6.8 and 6.1.1.4'
P P 0.1023 0.0942 'International Tables Vol C Tables 4.2.6.8 and 6.1.1.4'
Re Re -1.0185 7.2310 'International Tables Vol C Tables 4.2.6.8 and 6.1.1.4'

loop_
_geom_angle_atom_site_label_1
_geom_angle_atom_site_label_2
_geom_angle_atom_site_label_3
_geom_angle
_geom_angle_site_symmetry_1
_geom_angle_site_symmetry_3
_geom_angle_publ_flag
O1 Re N1 109.2(4) . . ?
O1 Re O2 162.8(4) . . ?
N1 Re O2 82.9(4) . . ?
O1 Re S1 103.7(4) . . ?
N1 Re S1 84.5(4) . . ?
O2 Re S1 89.2(3) . . ?
O1 Re P 91.4(4) . . ?
N1 Re P 159.4(4) . . ?
O2 Re P 77.0(2) . . ?
S1 Re P 90.83(11) . . ?
O1 Re S2 87.5(4) . . ?
N1 Re S2 83.0(4) . . ?
O2 Re S2 81.9(3) . . ?
S1 Re S2 165.41(11) . . ?
P Re S2 98.34(11) . . ?
C1 S1 Re 97.0(5) . . ?
C2 N1 C3 112.8(11) . . ?
C2 N1 Re 120.9(10) . . ?
C3 N1 Re 119.1(9) . . ?
C5 S2 C4 103.3(7) . . ?
C5 S2 Re 112.1(5) . . ?
C4 S2 Re 96.5(5) . . ?
C7 P C13 108.3(5) . . ?
C7 P C19 106.6(5) . . ?
C13 P C19 102.7(5) . . ?
C7 P Re 102.1(5) . . ?
C13 P Re 119.1(4) . . ?
C19 P Re 117.2(4) . . ?
C12 O2 Re 125.2(7) . . ?
C2 C1 S1 109.3(9) . . ?
N1 C2 C1 110.2(11) . . ?
N1 C3 C4 112.8(12) . . ?
C3 C4 S2 109.8(9) . . ?
C6 C5 S2 113.0(10) . . ?
C12 C7 C8 121.2(14) . . ?
C12 C7 P 112.9(8) . . ?
C8 C7 P 125.8(13) . . ?
C9 C8 C7 119.6(13) . . ?
C10 C9 C8 119.1(12) . . ?
C9 C10 C11 123.2(13) . . ?
C10 C11 C12 118.5(13) . . ?
O2 C12 C7 121.5(10) . . ?
O2 C12 C11 120.1(12) . . ?
C7 C12 C11 118.4(12) . . ?
C18 C13 C14 118.5(11) . . ?
C18 C13 P 120.7(9) . . ?
C14 C13 P 120.7(9) . . ?
C15 C14 C13 120.5(12) . . ?
C16 C15 C14 121.9(12) . . ?
C15 C16 C17 119.2(12) . . ?
C18 C17 C16 119.6(13) . . ?
C13 C18 C17 120.3(12) . . ?
C20 C19 C24 119.3(11) . . ?
C20 C19 P 123.1(9) . . ?
C24 C19 P 117.6(9) . . ?
C21 C20 C19 121.1(13) . . ?
C20 C21 C22 119.6(13) . . ?
C23 C22 C21 120.2(12) . . ?
C22 C23 C24 120.2(12) . . ?
C19 C24 C23 119.5(12) . . ?
OM CM OM 89.8(67) . 2_765 ?
CM OM OM 45.1(34) . 2_765 ?

loop_
_geom_bond_atom_site_label_1
_geom_bond_atom_site_label_2
_geom_bond_distance
_geom_bond_site_symmetry_2
_geom_bond_publ_flag
Re O1 1.694(11) . ?
Re N1 1.976(11) . ?
Re O2 2.107(9) . ?
Re S1 2.319(3) . ?
Re P 2.449(4) . ?
Re S2 2.492(3) . ?
S1 C1 1.825(13) . ?
N1 C2 1.44(2) . ?
N1 C3 1.47(2) . ?
S2 C5 1.807(13) . ?
S2 C4 1.820(14) . ?
P C7 1.80(2) . ?
P C13 1.827(11) . ?
P C19 1.831(11) . ?
O2 C12 1.349(14) . ?
C1 C2 1.50(2) . ?
C3 C4 1.50(2) . ?
C5 C6 1.53(2) . ?
C7 C12 1.39(2) . ?
C7 C8 1.41(2) . ?
C8 C9 1.37(2) . ?
C9 C10 1.36(2) . ?
C10 C11 1.39(2) . ?
C11 C12 1.41(2) . ?
C13 C18 1.38(2) . ?
C13 C14 1.40(2) . ?
C14 C15 1.36(2) . ?
C15 C16 1.35(2) . ?
C16 C17 1.40(2) . ?
C17 C18 1.40(2) . ?
C19 C20 1.38(2) . ?
C19 C24 1.39(2) . ?
C20 C21 1.38(2) . ?
C21 C22 1.38(2) . ?
C22 C23 1.38(2) . ?
C23 C24 1.39(2) . ?
CM OM 0.92(5) . ?
CM OM 0.92(5) 2_765 ?
OM OM 1.29(7) 2_765 ?
